data_7711375
loop_
_publ_author_name
'Bresciani, Giulio'
'Boni, Serena'
'Zacchini, Stefano'
'Pampaloni, Guido'
'Bortoluzzi, Marco'
'Marchetti, Fabio'

_publ_section_title
;
 Alkyne--alkenyl coupling at a diruthenium complex
;
_journal_name_full 'Dalton Transactions'
_journal_paper_doi 10.1039/D2DT02866B
_journal_year 2022
_chemical_formula_sum 'C26 H21 Cl O2 Ru2'
_chemical_formula_weight 603.02
_space_group_crystal_system monoclinic
_space_group_IT_number 14
_space_group_name_Hall '-P 2yn'
_space_group_name_H-M_alt 'P 1 21/n 1'
_atom_sites_solution_hydrogens geom
_audit_creation_method SHELXL-2014/7
_audit_update_record
;
2022-07-06 deposited with the CCDC.	2022-09-27 downloaded from the CCDC.
;
_cell_angle_alpha 90
_cell_angle_beta 104.7350(10)
_cell_angle_gamma 90
_cell_formula_units_Z 4
_cell_length_a 9.4345(4)
_cell_length_b 14.0906(5)
_cell_length_c 16.9952(6)
_cell_measurement_reflns_used 9681
_cell_measurement_temperature 100(2)
_cell_measurement_theta_max 33.791
_cell_measurement_theta_min 2.659
_cell_volume 2185.00(14)
_computing_cell_refinement 'APEX3 (Bruker AXS, 2015)'
_computing_data_collection 'APEX3 (Bruker AXS, 2015)'
_computing_data_reduction 'SAINT (Bruker AXS, 2015)'
_computing_molecular_graphics 'ORTEPIII (Johnson, 1996)'
_computing_publication_material 'XCIF 2014/2 (Bruker AXS, 2014)'
_computing_structure_refinement 'SHELXL-2014/7 (Sheldrick, 2014)'
_computing_structure_solution 'SHELXT (Sheldrick, 2015)'
_diffrn_ambient_temperature 100(2)
_diffrn_measured_fraction_theta_full 0.998
_diffrn_measured_fraction_theta_max 0.999
_diffrn_measurement_device_type 'PHOTONII area detector'
_diffrn_measurement_method 'phi and omega scans'
_diffrn_radiation_type MoK\a
_diffrn_radiation_wavelength 0.71073
_diffrn_reflns_av_R_equivalents 0.0261
_diffrn_reflns_av_unetI/netI 0.0167
_diffrn_reflns_Laue_measured_fraction_full 0.998
_diffrn_reflns_Laue_measured_fraction_max 0.999
_diffrn_reflns_limit_h_max 12
_diffrn_reflns_limit_h_min -12
_diffrn_reflns_limit_k_max 18
_diffrn_reflns_limit_k_min -18
_diffrn_reflns_limit_l_max 21
_diffrn_reflns_limit_l_min -21
_diffrn_reflns_number 32458
_diffrn_reflns_point_group_measured_fraction_full 0.998
_diffrn_reflns_point_group_measured_fraction_max 0.999
_diffrn_reflns_theta_full 25.242
_diffrn_reflns_theta_max 26.999
_diffrn_reflns_theta_min 1.904
_diffrn_source 'fine-focus sealed tube'
_exptl_absorpt_coefficient_mu 1.526
_exptl_absorpt_correction_T_max 0.4359
_exptl_absorpt_correction_T_min 0.3038
_exptl_absorpt_correction_type empirical
_exptl_absorpt_process_details
; 
 Data were corrected for Lorentz polarization and absorption
 effects (empirical absorption correction SADABS).
 R(int) =  0.1690 (selected reflections only, before parameter refinement)
 R(int) =  0.0504 (selected reflections only, after parameter refinement)
;
_exptl_crystal_colour red
_exptl_crystal_density_diffrn 1.833
_exptl_crystal_description prism
_exptl_crystal_F_000 1192
_exptl_crystal_size_max 0.240
_exptl_crystal_size_mid 0.200
_exptl_crystal_size_min 0.160
_refine_diff_density_max 0.599
_refine_diff_density_min -0.763
_refine_diff_density_rms 0.071
_refine_ls_extinction_method none
_refine_ls_goodness_of_fit_ref 1.173
_refine_ls_hydrogen_treatment constr
_refine_ls_matrix_type full
_refine_ls_number_parameters 280
_refine_ls_number_reflns 4749
_refine_ls_number_restraints 30
_refine_ls_restrained_S_all 1.199
_refine_ls_R_factor_all 0.0203
_refine_ls_R_factor_gt 0.0201
_refine_ls_shift/su_max 0.002
_refine_ls_shift/su_mean 0.000
_refine_ls_structure_factor_coef Fsqd
_refine_ls_weighting_details 'w=1/[\s^2^(Fo^2^)+(0.0070P)^2^+3.1888P] where P=(Fo^2^+2Fc^2^)/3'
_refine_ls_weighting_scheme calc
_refine_ls_wR_factor_gt 0.0455
_refine_ls_wR_factor_ref 0.0456
_reflns_Friedel_coverage 0.000
_reflns_number_gt 4722
_reflns_number_total 4749
_reflns_threshold_expression 'I > 2\s(I)'
_cod_data_source_file d2dt02866b3.cif
_cod_data_source_block 2
_cod_original_sg_symbol_H-M 'P 21/n'
_cod_database_code 7711375
_shelx_shelxl_version_number 2014/7
_shelx_space_group_comment
;
The symmetry employed for this shelxl refinement is uniquely defined
by the following loop, which should always be used as a source of
symmetry information in preference to the above space-group names.
They are only intended as comments.
;
_shelx_estimated_absorpt_t_min 0.711
_shelx_estimated_absorpt_t_max 0.792

loop_
_space_group_symop_operation_xyz
'x, y, z'
'-x+1/2, y+1/2, -z+1/2'
'-x, -y, -z'
'x-1/2, -y-1/2, z-1/2'

loop_
_atom_site_label
_atom_site_type_symbol
_atom_site_fract_x
_atom_site_fract_y
_atom_site_fract_z
_atom_site_U_iso_or_equiv
_atom_site_adp_type
_atom_site_occupancy
_atom_site_site_symmetry_order
_atom_site_calc_flag
_atom_site_refinement_flags_posn
_atom_site_refinement_flags_adp
_atom_site_refinement_flags_occupancy
_atom_site_disorder_assembly
_atom_site_disorder_group
Ru1 Ru 0.25986(2) 0.19075(2) 0.26116(2) 0.01275(5) Uani 1 1 d . . . . .
Ru2 Ru 0.52354(2) 0.17577(2) 0.37494(2) 0.01129(5) Uani 1 1 d . . . . .
Cl1 Cl 0.40356(5) 0.21202(4) 0.48237(3) 0.01923(10) Uani 1 1 d . . . . .
C1 C 0.44724(19) 0.27334(13) 0.27427(11) 0.0122(3) Uani 1 1 d . . . . .
C2 C 0.4839(2) 0.33045(13) 0.34494(12) 0.0138(4) Uani 1 1 d . . . . .
H2 H 0.3944 0.3542 0.3600 0.017 Uiso 1 1 calc R U . . .
C3 C 0.5064(2) 0.29784(14) 0.20351(11) 0.0134(4) Uani 1 1 d . . . . .
C4 C 0.5796(2) 0.23610(14) 0.16318(12) 0.0162(4) Uani 1 1 d . . . . .
H4 H 0.5921 0.1715 0.1794 0.019 Uiso 1 1 calc R U . . .
C5 C 0.6345(2) 0.26840(15) 0.09930(12) 0.0186(4) Uani 1 1 d . . . . .
H5 H 0.6875 0.2262 0.0738 0.022 Uiso 1 1 calc R U . . .
C6 C 0.6126(2) 0.36132(15) 0.07259(12) 0.0182(4) Uani 1 1 d . . . . .
H6 H 0.6503 0.3829 0.0290 0.022 Uiso 1 1 calc R U . . .
C7 C 0.5352(2) 0.42269(15) 0.11016(12) 0.0178(4) Uani 1 1 d . . . . .
H7 H 0.5172 0.4861 0.0913 0.021 Uiso 1 1 calc R U . . .
C8 C 0.4841(2) 0.39157(14) 0.17509(12) 0.0157(4) Uani 1 1 d . . . . .
H8 H 0.4328 0.4345 0.2010 0.019 Uiso 1 1 calc R U . . .
C9 C 0.6067(2) 0.39892(14) 0.36808(11) 0.0147(4) Uani 1 1 d . . . . .
C10 C 0.5923(2) 0.47197(15) 0.42084(12) 0.0183(4) Uani 1 1 d . . . . .
H10 H 0.5036 0.4779 0.4371 0.022 Uiso 1 1 calc R U . . .
C11 C 0.7050(3) 0.53636(15) 0.45017(13) 0.0224(4) Uani 1 1 d . . . . .
H11 H 0.6922 0.5861 0.4855 0.027 Uiso 1 1 calc R U . . .
C12 C 0.8356(2) 0.52804(15) 0.42803(13) 0.0212(4) Uani 1 1 d . . . . .
H12 H 0.9142 0.5704 0.4496 0.025 Uiso 1 1 calc R U . . .
C13 C 0.8510(2) 0.45732(15) 0.37404(13) 0.0209(4) Uani 1 1 d . . . . .
H13 H 0.9398 0.4522 0.3577 0.025 Uiso 1 1 calc R U . . .
C14 C 0.7378(2) 0.39414(15) 0.34370(13) 0.0191(4) Uani 1 1 d . . . . .
H14 H 0.7492 0.3469 0.3059 0.023 Uiso 1 1 calc R U . . .
C21 C 0.3023(2) 0.11907(17) 0.17806(13) 0.0232(5) Uani 1 1 d . . . . .
C22 C 0.3450(2) 0.08594(14) 0.33821(12) 0.0169(4) Uani 1 1 d . . . . .
O21 O 0.3195(2) 0.07171(15) 0.12668(11) 0.0392(5) Uani 1 1 d . . . . .
O22 O 0.31520(17) 0.01044(11) 0.35743(10) 0.0272(4) Uani 1 1 d . . . . .
C101 C 0.1093(3) 0.3179(2) 0.2450(2) 0.0470(8) Uani 1 1 d . U . . .
H101 H 0.1328 0.3837 0.2301 0.056 Uiso 1 1 calc R U . . .
C102 C 0.1232(2) 0.28310(18) 0.32435(16) 0.0296(5) Uani 1 1 d . U . . .
H102 H 0.1604 0.3193 0.3761 0.035 Uiso 1 1 calc R U . . .
C103 C 0.0656(2) 0.19224(18) 0.31734(15) 0.0277(5) Uani 1 1 d . U . . .
H103 H 0.0566 0.1518 0.3641 0.033 Uiso 1 1 calc R U . . .
C104 C 0.0165(2) 0.1670(2) 0.23647(18) 0.0384(6) Uani 1 1 d . U . . .
H104 H -0.0375 0.1076 0.2148 0.046 Uiso 1 1 calc R U . . .
C105 C 0.0447(3) 0.2444(3) 0.18999(16) 0.0519(9) Uani 1 1 d . U . . .
H105 H 0.0124 0.2500 0.1294 0.062 Uiso 1 1 calc R U . . .
C201 C 0.7047(2) 0.11460(18) 0.47375(14) 0.0254(5) Uani 1 1 d . . . . .
H201 H 0.7102 0.1165 0.5333 0.030 Uiso 1 1 calc R U . . .
C202 C 0.7624(2) 0.18392(17) 0.43046(14) 0.0246(5) Uani 1 1 d . . . . .
H202 H 0.8184 0.2419 0.4541 0.030 Uiso 1 1 calc R U . . .
C203 C 0.7345(2) 0.15280(17) 0.34783(14) 0.0230(4) Uani 1 1 d . . . . .
H203 H 0.7694 0.1847 0.3037 0.028 Uiso 1 1 calc R U . . .
C204 C 0.6585(2) 0.06523(16) 0.34085(15) 0.0255(5) Uani 1 1 d . . . . .
H204 H 0.6306 0.0246 0.2910 0.031 Uiso 1 1 calc R U . . .
C205 C 0.6398(2) 0.04145(16) 0.41951(15) 0.0255(5) Uani 1 1 d . . . . .
H205 H 0.5941 -0.0179 0.4341 0.031 Uiso 1 1 calc R U . . .

loop_
_atom_site_aniso_label
_atom_site_aniso_U_11
_atom_site_aniso_U_22
_atom_site_aniso_U_33
_atom_site_aniso_U_23
_atom_site_aniso_U_13
_atom_site_aniso_U_12
Ru1 0.00874(7) 0.01841(8) 0.01187(8) -0.00165(6) 0.00405(5) -0.00058(5)
Ru2 0.00856(7) 0.01338(8) 0.01276(8) 0.00049(5) 0.00423(5) 0.00011(5)
Cl1 0.0211(2) 0.0259(2) 0.0134(2) -0.00066(18) 0.00940(18) -0.00063(19)
C1 0.0093(8) 0.0134(9) 0.0147(9) 0.0015(7) 0.0047(7) 0.0028(7)
C2 0.0136(9) 0.0130(9) 0.0166(9) 0.0012(7) 0.0071(7) 0.0016(7)
C3 0.0104(8) 0.0181(9) 0.0127(8) -0.0009(7) 0.0047(7) -0.0004(7)
C4 0.0167(9) 0.0168(9) 0.0173(9) -0.0005(7) 0.0085(7) -0.0006(7)
C5 0.0180(9) 0.0213(10) 0.0196(10) -0.0050(8) 0.0105(8) -0.0019(8)
C6 0.0168(9) 0.0243(10) 0.0150(9) 0.0011(8) 0.0068(8) -0.0045(8)
C7 0.0164(9) 0.0177(10) 0.0187(9) 0.0032(8) 0.0035(8) -0.0006(7)
C8 0.0133(9) 0.0184(10) 0.0164(9) 0.0000(7) 0.0054(7) 0.0029(7)
C9 0.0167(9) 0.0139(9) 0.0136(9) 0.0011(7) 0.0043(7) -0.0012(7)
C10 0.0222(10) 0.0188(10) 0.0158(9) 0.0000(8) 0.0083(8) -0.0021(8)
C11 0.0330(12) 0.0179(10) 0.0158(9) -0.0027(8) 0.0053(8) -0.0048(9)
C12 0.0233(10) 0.0169(10) 0.0204(10) 0.0037(8) 0.0001(8) -0.0067(8)
C13 0.0171(9) 0.0208(10) 0.0250(11) 0.0046(8) 0.0056(8) -0.0029(8)
C14 0.0197(10) 0.0182(10) 0.0208(10) -0.0018(8) 0.0078(8) -0.0027(8)
C21 0.0138(9) 0.0344(12) 0.0222(10) -0.0080(9) 0.0058(8) -0.0062(9)
C22 0.0132(9) 0.0184(10) 0.0202(9) -0.0022(8) 0.0060(7) -0.0009(7)
O21 0.0321(9) 0.0543(12) 0.0339(10) -0.0271(9) 0.0135(8) -0.0081(9)
O22 0.0228(8) 0.0194(8) 0.0377(9) 0.0046(7) 0.0047(7) -0.0069(6)
C101 0.0229(12) 0.0383(15) 0.089(2) 0.0347(15) 0.0311(14) 0.0201(11)
C102 0.0142(10) 0.0373(13) 0.0384(13) -0.0119(11) 0.0089(9) 0.0076(9)
C103 0.0148(10) 0.0408(13) 0.0326(12) 0.0075(10) 0.0154(9) 0.0056(9)
C104 0.0097(10) 0.0576(17) 0.0479(15) -0.0208(13) 0.0072(10) -0.0041(10)
C105 0.0207(12) 0.112(3) 0.0218(12) 0.0134(15) 0.0034(10) 0.0327(15)
C201 0.0136(9) 0.0368(13) 0.0245(11) 0.0120(9) 0.0026(8) 0.0066(9)
C202 0.0100(9) 0.0323(12) 0.0289(11) 0.0074(9) -0.0001(8) 0.0006(8)
C203 0.0116(9) 0.0321(12) 0.0280(11) 0.0087(9) 0.0098(8) 0.0071(8)
C204 0.0185(10) 0.0254(11) 0.0351(12) -0.0002(9) 0.0113(9) 0.0098(9)
C205 0.0157(10) 0.0220(11) 0.0394(13) 0.0121(9) 0.0078(9) 0.0083(8)

loop_
_atom_type_symbol
_atom_type_description
_atom_type_scat_dispersion_real
_atom_type_scat_dispersion_imag
_atom_type_scat_source
C C 0.0033 0.0016 'International Tables Vol C Tables 4.2.6.8 and 6.1.1.4'
H H 0.0000 0.0000 'International Tables Vol C Tables 4.2.6.8 and 6.1.1.4'
Cl Cl 0.1484 0.1585 'International Tables Vol C Tables 4.2.6.8 and 6.1.1.4'
O O 0.0106 0.0060 'International Tables Vol C Tables 4.2.6.8 and 6.1.1.4'
Ru Ru -1.2594 0.8363 'International Tables Vol C Tables 4.2.6.8 and 6.1.1.4'

loop_
_geom_angle_atom_site_label_1
_geom_angle_atom_site_label_2
_geom_angle_atom_site_label_3
_geom_angle
_geom_angle_site_symmetry_1
_geom_angle_site_symmetry_3
_geom_angle_publ_flag
C21 Ru1 C22 88.17(10) . . ?
C21 Ru1 C1 92.52(8) . . ?
C22 Ru1 C1 98.85(7) . . ?
C21 Ru1 C105 96.61(11) . . ?
C22 Ru1 C105 140.24(12) . . ?
C1 Ru1 C105 120.21(12) . . ?
C21 Ru1 C104 100.60(9) . . ?
C22 Ru1 C104 103.47(10) . . ?
C1 Ru1 C104 154.35(10) . . ?
C105 Ru1 C104 36.82(12) . . ?
C21 Ru1 C101 126.02(12) . . ?
C22 Ru1 C101 143.14(10) . . ?
C1 Ru1 C101 93.44(9) . . ?
C105 Ru1 C101 37.10(13) . . ?
C104 Ru1 C101 61.02(11) . . ?
C21 Ru1 C103 132.55(9) . . ?
C22 Ru1 C103 87.96(8) . . ?
C1 Ru1 C103 134.76(8) . . ?
C105 Ru1 C103 60.07(9) . . ?
C104 Ru1 C103 35.53(9) . . ?
C101 Ru1 C103 59.64(9) . . ?
C21 Ru1 C102 157.29(9) . . ?
C22 Ru1 C102 107.07(9) . . ?
C1 Ru1 C102 101.36(8) . . ?
C105 Ru1 C102 60.89(10) . . ?
C104 Ru1 C102 60.07(9) . . ?
C101 Ru1 C102 36.16(11) . . ?
C103 Ru1 C102 35.37(9) . . ?
C21 Ru1 Ru2 99.31(7) . . ?
C22 Ru1 Ru2 48.77(6) . . ?
C1 Ru1 Ru2 51.25(5) . . ?
C105 Ru1 Ru2 162.17(10) . . ?
C104 Ru1 Ru2 144.97(8) . . ?
C101 Ru1 Ru2 125.17(10) . . ?
C103 Ru1 Ru2 112.85(6) . . ?
C102 Ru1 Ru2 103.40(6) . . ?
C22 Ru2 C1 93.91(7) . . ?
C22 Ru2 C203 124.18(9) . . ?
C1 Ru2 C203 93.73(7) . . ?
C22 Ru2 C204 88.19(8) . . ?
C1 Ru2 C204 109.99(8) . . ?
C203 Ru2 C204 37.93(9) . . ?
C22 Ru2 C202 145.23(8) . . ?
C1 Ru2 C202 113.62(8) . . ?
C203 Ru2 C202 38.01(9) . . ?
C204 Ru2 C202 63.30(9) . . ?
C22 Ru2 C205 82.83(8) . . ?
C1 Ru2 C205 147.62(8) . . ?
C203 Ru2 C205 63.08(8) . . ?
C204 Ru2 C205 37.95(9) . . ?
C202 Ru2 C205 62.50(8) . . ?
C22 Ru2 C201 113.41(9) . . ?
C1 Ru2 C201 150.59(8) . . ?
C203 Ru2 C201 62.47(8) . . ?
C204 Ru2 C201 62.55(9) . . ?
C202 Ru2 C201 36.96(8) . . ?
C205 Ru2 C201 36.95(9) . . ?
C22 Ru2 C2 116.64(7) . . ?
C1 Ru2 C2 37.27(7) . . ?
C203 Ru2 C2 101.79(8) . . ?
C204 Ru2 C2 134.97(8) . . ?
C202 Ru2 C2 97.99(8) . . ?
C205 Ru2 C2 160.48(8) . . ?
C201 Ru2 C2 126.44(8) . . ?
C22 Ru2 Cl1 81.77(6) . . ?
C1 Ru2 Cl1 109.52(5) . . ?
C203 Ru2 Cl1 144.49(6) . . ?
C204 Ru2 Cl1 139.74(7) . . ?
C202 Ru2 Cl1 106.65(7) . . ?
C205 Ru2 Cl1 101.91(6) . . ?
C201 Ru2 Cl1 86.00(6) . . ?
C2 Ru2 Cl1 83.37(5) . . ?
C22 Ru2 Ru1 46.59(6) . . ?
C1 Ru2 Ru1 48.39(5) . . ?
C203 Ru2 Ru1 125.16(6) . . ?
C204 Ru2 Ru1 110.71(6) . . ?
C202 Ru2 Ru1 159.85(6) . . ?
C205 Ru2 Ru1 125.90(6) . . ?
C201 Ru2 Ru1 160.00(6) . . ?
C2 Ru2 Ru1 72.35(5) . . ?
Cl1 Ru2 Ru1 90.072(13) . . ?
C2 C1 C3 119.55(17) . . ?
C2 C1 Ru1 115.28(13) . . ?
C3 C1 Ru1 121.72(13) . . ?
C2 C1 Ru2 74.36(11) . . ?
C3 C1 Ru2 131.78(13) . . ?
Ru1 C1 Ru2 80.36(7) . . ?
C1 C2 C9 127.01(17) . . ?
C1 C2 Ru2 68.37(11) . . ?
C9 C2 Ru2 119.82(13) . . ?
C1 C2 H2 111.6 . . ?
C9 C2 H2 111.6 . . ?
Ru2 C2 H2 111.6 . . ?
C4 C3 C8 117.88(17) . . ?
C4 C3 C1 125.90(18) . . ?
C8 C3 C1 116.22(17) . . ?
C5 C4 C3 120.53(19) . . ?
C5 C4 H4 119.7 . . ?
C3 C4 H4 119.7 . . ?
C6 C5 C4 120.73(19) . . ?
C6 C5 H5 119.6 . . ?
C4 C5 H5 119.6 . . ?
C5 C6 C7 119.37(18) . . ?
C5 C6 H6 120.3 . . ?
C7 C6 H6 120.3 . . ?
C8 C7 C6 120.04(19) . . ?
C8 C7 H7 120.0 . . ?
C6 C7 H7 120.0 . . ?
C7 C8 C3 121.38(18) . . ?
C7 C8 H8 119.3 . . ?
C3 C8 H8 119.3 . . ?
C10 C9 C14 117.56(18) . . ?
C10 C9 C2 117.01(18) . . ?
C14 C9 C2 125.38(18) . . ?
C11 C10 C9 121.5(2) . . ?
C11 C10 H10 119.3 . . ?
C9 C10 H10 119.3 . . ?
C12 C11 C10 120.0(2) . . ?
C12 C11 H11 120.0 . . ?
C10 C11 H11 120.0 . . ?
C11 C12 C13 119.44(19) . . ?
C11 C12 H12 120.3 . . ?
C13 C12 H12 120.3 . . ?
C14 C13 C12 120.5(2) . . ?
C14 C13 H13 119.7 . . ?
C12 C13 H13 119.7 . . ?
C13 C14 C9 120.9(2) . . ?
C13 C14 H14 119.6 . . ?
C9 C14 H14 119.6 . . ?
O21 C21 Ru1 175.3(2) . . ?
O22 C22 Ru1 140.34(17) . . ?
O22 C22 Ru2 135.01(17) . . ?
Ru1 C22 Ru2 84.65(8) . . ?
C102 C101 C105 107.1(2) . . ?
C102 C101 Ru1 72.86(13) . . ?
C105 C101 Ru1 69.77(15) . . ?
C102 C101 H101 126.3 . . ?
C105 C101 H101 126.3 . . ?
Ru1 C101 H101 126.3 . . ?
C103 C102 C101 107.5(2) . . ?
C103 C102 Ru1 71.85(13) . . ?
C101 C102 Ru1 70.99(14) . . ?
C103 C102 H102 126.2 . . ?
C101 C102 H102 126.2 . . ?
Ru1 C102 H102 126.2 . . ?
C104 C103 C102 110.4(2) . . ?
C104 C103 Ru1 71.45(13) . . ?
C102 C103 Ru1 72.78(13) . . ?
C104 C103 H103 124.8 . . ?
C102 C103 H103 124.8 . . ?
Ru1 C103 H103 124.8 . . ?
C103 C104 C105 107.1(3) . . ?
C103 C104 Ru1 73.01(13) . . ?
C105 C104 Ru1 70.18(14) . . ?
C103 C104 H104 126.3 . . ?
C105 C104 H104 126.3 . . ?
Ru1 C104 H104 126.3 . . ?
C104 C105 C101 107.8(2) . . ?
C104 C105 Ru1 73.00(15) . . ?
C101 C105 Ru1 73.13(14) . . ?
C104 C105 H105 125.9 . . ?
C101 C105 H105 125.9 . . ?
Ru1 C105 H105 125.9 . . ?
C202 C201 C205 109.0(2) . . ?
C202 C201 Ru2 70.44(12) . . ?
C205 C201 Ru2 70.77(12) . . ?
C202 C201 H201 125.5 . . ?
C205 C201 H201 125.5 . . ?
Ru2 C201 H201 125.5 . . ?
C201 C202 C203 107.5(2) . . ?
C201 C202 Ru2 72.60(12) . . ?
C203 C202 Ru2 69.66(12) . . ?
C201 C202 H202 126.2 . . ?
C203 C202 H202 126.2 . . ?
Ru2 C202 H202 126.2 . . ?
C204 C203 C202 108.2(2) . . ?
C204 C203 Ru2 71.16(12) . . ?
C202 C203 Ru2 72.34(12) . . ?
C204 C203 H203 125.8 . . ?
C202 C203 H203 125.8 . . ?
Ru2 C203 H203 125.8 . . ?
C203 C204 C205 107.8(2) . . ?
C203 C204 Ru2 70.91(12) . . ?
C205 C204 Ru2 72.56(12) . . ?
C203 C204 H204 126.0 . . ?
C205 C204 H204 126.0 . . ?
Ru2 C204 H204 126.0 . . ?
C201 C205 C204 107.6(2) . . ?
C201 C205 Ru2 72.29(12) . . ?
C204 C205 Ru2 69.49(12) . . ?
C201 C205 H205 126.2 . . ?
C204 C205 H205 126.2 . . ?
Ru2 C205 H205 126.2 . . ?

loop_
_geom_bond_atom_site_label_1
_geom_bond_atom_site_label_2
_geom_bond_distance
_geom_bond_site_symmetry_2
_geom_bond_publ_flag
Ru1 C21 1.861(2) . ?
Ru1 C22 2.001(2) . ?
Ru1 C1 2.0806(19) . ?
Ru1 C105 2.215(2) . ?
Ru1 C104 2.252(2) . ?
Ru1 C101 2.259(2) . ?
Ru1 C103 2.272(2) . ?
Ru1 C102 2.284(2) . ?
Ru1 Ru2 2.7433(2) . ?
Ru2 C22 2.072(2) . ?
Ru2 C1 2.1700(18) . ?
Ru2 C203 2.178(2) . ?
Ru2 C204 2.181(2) . ?
Ru2 C202 2.213(2) . ?
Ru2 C205 2.222(2) . ?
Ru2 C201 2.241(2) . ?
Ru2 C2 2.2480(19) . ?
Ru2 Cl1 2.4345(5) . ?
C1 C2 1.413(3) . ?
C1 C3 1.489(3) . ?
C2 C9 1.482(3) . ?
C2 H2 1.0000 . ?
C3 C4 1.394(3) . ?
C3 C8 1.404(3) . ?
C4 C5 1.393(3) . ?
C4 H4 0.9500 . ?
C5 C6 1.384(3) . ?
C5 H5 0.9500 . ?
C6 C7 1.388(3) . ?
C6 H6 0.9500 . ?
C7 C8 1.383(3) . ?
C7 H7 0.9500 . ?
C8 H8 0.9500 . ?
C9 C10 1.394(3) . ?
C9 C14 1.403(3) . ?
C10 C11 1.390(3) . ?
C10 H10 0.9500 . ?
C11 C12 1.382(3) . ?
C11 H11 0.9500 . ?
C12 C13 1.387(3) . ?
C12 H12 0.9500 . ?
C13 C14 1.385(3) . ?
C13 H13 0.9500 . ?
C14 H14 0.9500 . ?
C21 O21 1.143(3) . ?
C22 O22 1.168(3) . ?
C101 C102 1.410(4) . ?
C101 C105 1.424(5) . ?
C101 H101 1.0000 . ?
C102 C103 1.384(4) . ?
C102 H102 1.0000 . ?
C103 C104 1.381(4) . ?
C103 H103 1.0000 . ?
C104 C105 1.411(5) . ?
C104 H104 1.0000 . ?
C105 H105 1.0000 . ?
C201 C202 1.412(3) . ?
C201 C205 1.414(4) . ?
C201 H201 1.0000 . ?
C202 C203 1.430(3) . ?
C202 H202 1.0000 . ?
C203 C204 1.417(3) . ?
C203 H203 1.0000 . ?
C204 C205 1.432(3) . ?
C204 H204 1.0000 . ?
C205 H205 1.0000 . ?
